data_7719797
loop_
_publ_author_name
'Leszczy\'nski, Micha\/l Krzysztof'
'Justyniak, Iwona'
'Lewinski, Janusz'

_publ_section_title
;
 Mechanochemistry Unlocking Stoichiometric Control in Alkali Metal
 Carboxylate Coordination Polymers
;
_journal_name_full 'Dalton Transactions'
_journal_paper_doi 10.1039/D5DT01954K
_journal_year 2025
_chemical_formula_moiety 'C18 H16.027 O21 Rb6'
_chemical_formula_sum 'C18 H16.03 O21 Rb6'
_chemical_formula_weight 1081.16
_space_group_crystal_system monoclinic
_space_group_IT_number 4
_space_group_name_Hall 'P 2yb'
_space_group_name_H-M_alt 'P 1 21 1'
_atom_sites_solution_hydrogens mixed
_audit_creation_date 2025-05-12
_audit_creation_method
;
Olex2 1.3
(compiled 2020.11.12 svn.r5f609507 for OlexSys, GUI svn.r6272)
;
_audit_update_record
;
2025-05-13 deposited with the CCDC.	2025-11-03 downloaded from the CCDC.
;
_cell_angle_alpha 90
_cell_angle_beta 98.107(2)
_cell_angle_gamma 90
_cell_formula_units_Z 1
_cell_length_a 4.04600(10)
_cell_length_b 20.0693(3)
_cell_length_c 10.4837(2)
_cell_measurement_reflns_used 10105
_cell_measurement_temperature 100.0(3)
_cell_measurement_theta_max 70.4480
_cell_measurement_theta_min 4.2430
_cell_volume 842.77(3)
_computing_cell_refinement 'CrysAlisPro 1.171.40.84a (Rigaku OD, 2020)'
_computing_data_collection 'CrysAlisPro 1.171.40.84a (Rigaku OD, 2020)'
_computing_data_reduction 'CrysAlisPro 1.171.40.84a (Rigaku OD, 2020)'
_computing_molecular_graphics 'Olex2 1.3 (Dolomanov et al., 2009)'
_computing_publication_material 'Olex2 1.3 (Dolomanov et al., 2009)'
_computing_structure_refinement 'SHELXL 2018/3 (Sheldrick, 2015)'
_diffrn_ambient_environment air
_diffrn_ambient_temperature 100.0(3)
_diffrn_detector 'CCD plate'
_diffrn_detector_area_resol_mean 16.2974
_diffrn_detector_type Eos
_diffrn_measured_fraction_theta_full 0.997
_diffrn_measured_fraction_theta_max 0.996
_diffrn_measurement_details
;
List of Runs (angles in degrees, time in seconds):

  # Type    Start    End  Width  t~exp~   \w     \q     \k     \f   Frames
#--------------------------------------------------------------------------
  1  \w    -29.00  42.00   1.00    1.00    --    0.00  77.00  30.00   71
  2  \w    -19.00  68.00   1.00    1.00    --    0.00  57.00-180.00   87
  3  \w    -21.00  29.00   1.00    1.00    --    0.00 -77.00-180.00   50
  4  \w    -14.00  73.00   1.00    1.00    --   54.00 -57.00  60.00   87
  5  \w    -18.00  92.00   1.00    1.00    --   54.00 -19.00 120.00  110
  6  \w      6.00  94.00   1.00    1.00    --   54.00 -99.00  90.00   88
  7  \w    -17.00  77.00   1.00    1.00    --   54.00 -37.00-120.00   94
  8  \w    -14.00  73.00   1.00    1.00    --   54.00 -57.00 -30.00   87
  9  \w     35.00 122.00   1.00    1.00    --   54.00  57.00   0.00   87
 10  \w    -14.00  73.00   1.00    1.00    --   54.00 -57.00-120.00   87
 11  \w    104.00 178.00   1.00    1.00    --  108.00 111.00 -60.00   74
 12  \w     39.00 137.00   1.00    1.00    --  108.00 -77.00-120.00   98
 13  \w     89.00 177.00   1.00    1.00    --  108.00  50.00 -30.00   88
 14  \w     87.00 176.00   1.00    1.00    --  108.00  63.00 -90.00   89
 15  \w     40.00 129.00   1.00    1.00    --  108.00 -63.00 -60.00   89
 16  \w     37.00 109.00   1.00    1.00    --  108.00-111.00  60.00   72
 17  \w     85.00 178.00   1.00    1.00    --  108.00  37.00  30.00   93
 18  \w    103.00 177.00   1.00    1.00    --  108.00  77.00-120.00   74
 19  \w    103.00 177.00   1.00    1.00    --  108.00  77.00 -60.00   74
 20  \w     37.00 109.00   1.00    1.00    --  108.00-111.00   0.00   72
 21  \w     36.00 138.00   1.00    1.00    --  108.00 -25.00 -90.00  102
 22  \w     37.00 108.00   1.00    1.00    --  108.00-105.00 103.00   71
 23  \w     38.00 106.00   1.00    1.00    --  108.00 -91.00-120.00   68
 24  \w     36.00 138.00   1.00    1.00    --  108.00 -25.00   0.00  102
 25  \w    104.00 178.00   1.00    1.00    --  108.00 111.00-120.00   74
 26  \w     37.00 109.00   1.00    1.00    --  108.00-111.00  90.00   72
 27  \w     61.00 146.00   1.00    1.00    --  108.00 178.00   0.00   85
 28  \w     37.00 109.00   1.00    1.00    --  108.00-111.00-180.00   72
 29  \w    104.00 178.00   1.00    1.00    --  108.00 111.00 -30.00   74
 30  \w     38.00 106.00   1.00    1.00    --  108.00 -91.00 -90.00   68
 31  \w     40.00 129.00   1.00    1.00    --  108.00 -63.00  60.00   89
 32  \w     37.00 131.00   1.00    1.00    --  108.00 -37.00-120.00   94
 33  \w    -38.00  72.00   1.00    1.00    --    0.00  19.00 120.00  110
 34  \w    -68.00  19.00   1.00    1.00    --    0.00 -57.00-150.00   87
 35  \w     35.00 122.00   1.00    1.00    --   54.00  57.00-180.00   87
 36  \w     35.00 122.00   1.00    1.00    --   54.00  57.00  60.00   87
 37  \w     35.00 122.00   1.00    1.00    --   54.00  57.00 -60.00   87
 38  \w     35.00 122.00   1.00    1.00    --   54.00  57.00 150.00   87
 39  \w     35.00 122.00   1.00    1.00    --   54.00  57.00 120.00   87
 40  \w     35.00 122.00   1.00    1.00    --   54.00  57.00-120.00   87
 41  \w     87.00 176.00   1.00    1.00    --  108.00  63.00 -60.00   89
 42  \w     85.00 178.00   1.00    1.00    --  108.00  37.00 150.00   93
 43  \w     89.00 177.00   1.00    1.00    --  108.00  50.00  60.00   88
 44  \w     85.00 178.00   1.00    1.00    --  108.00  37.00-120.00   93
 45  \w     78.00 178.00   1.00    1.00    --  108.00  25.00-150.00  100
 46  \w     85.00 165.00   1.00    1.00    --  108.00  37.00 -90.00   80
 47  \w     78.00 178.00   1.00    1.00    --  108.00  25.00 120.00  100
;
_diffrn_measurement_device 'four-circle diffractometer'
_diffrn_measurement_device_type 'SuperNova, Dual, Cu at home/near, Eos'
_diffrn_measurement_method '\w scans'
_diffrn_orient_matrix_type 'CrysAlisPro convention (1999,Acta A55,543-557)'
_diffrn_orient_matrix_UB_11 0.1231673000
_diffrn_orient_matrix_UB_12 -0.0669733000
_diffrn_orient_matrix_UB_13 0.0608581000
_diffrn_orient_matrix_UB_21 0.0212911000
_diffrn_orient_matrix_UB_22 0.0311318000
_diffrn_orient_matrix_UB_23 0.1352310000
_diffrn_orient_matrix_UB_31 -0.3637458000
_diffrn_orient_matrix_UB_32 -0.0208971000
_diffrn_orient_matrix_UB_33 0.0064232000
_diffrn_radiation_monochromator mirror
_diffrn_radiation_probe x-ray
_diffrn_radiation_type 'Cu K\a'
_diffrn_radiation_wavelength 1.54184
_diffrn_reflns_av_R_equivalents 0.0448
_diffrn_reflns_av_unetI/netI 0.0239
_diffrn_reflns_Laue_measured_fraction_full 0.997
_diffrn_reflns_Laue_measured_fraction_max 0.996
_diffrn_reflns_limit_h_max 3
_diffrn_reflns_limit_h_min -4
_diffrn_reflns_limit_k_max 24
_diffrn_reflns_limit_k_min -24
_diffrn_reflns_limit_l_max 12
_diffrn_reflns_limit_l_min -12
_diffrn_reflns_number 15648
_diffrn_reflns_point_group_measured_fraction_full 0.998
_diffrn_reflns_point_group_measured_fraction_max 0.995
_diffrn_reflns_theta_full 67.684
_diffrn_reflns_theta_max 70.354
_diffrn_reflns_theta_min 4.797
_diffrn_source 'micro-focus sealed X-ray tube'
_diffrn_source_type 'SuperNova (Cu) X-ray Source'
_exptl_absorpt_coefficient_mu 11.487
_exptl_absorpt_correction_T_max 0.502
_exptl_absorpt_correction_T_min 0.333
_exptl_absorpt_correction_type multi-scan
_exptl_absorpt_process_details
;
CrysAlisPro 1.171.40.84a (Rigaku Oxford Diffraction, 2020)
Empirical absorption correction using spherical harmonics,
implemented in SCALE3 ABSPACK scaling algorithm.
;
_exptl_crystal_colour colorless
_exptl_crystal_density_diffrn 2.130
_exptl_crystal_description plate
_exptl_crystal_F_000 514
_exptl_crystal_size_max 0.13
_exptl_crystal_size_mid 0.09
_exptl_crystal_size_min 0.06
_refine_diff_density_max 0.861
_refine_diff_density_min -0.808
_refine_diff_density_rms 0.115
_refine_ls_abs_structure_details
;
 Flack x determined using 1473 quotients [(I+)-(I-)]/[(I+)+(I-)]
 (Parsons, Flack and Wagner, Acta Cryst. B69 (2013) 249-259).
;
_refine_ls_abs_structure_Flack -0.013(19)
_refine_ls_extinction_method none
_refine_ls_goodness_of_fit_ref 1.078
_refine_ls_hydrogen_treatment constr
_refine_ls_matrix_type full
_refine_ls_number_parameters 225
_refine_ls_number_reflns 3171
_refine_ls_number_restraints 9
_refine_ls_restrained_S_all 1.077
_refine_ls_R_factor_all 0.0410
_refine_ls_R_factor_gt 0.0407
_refine_ls_shift/su_max 0.001
_refine_ls_shift/su_mean 0.000
_refine_ls_structure_factor_coef Fsqd
_refine_ls_weighting_details 'w=1/[\s^2^(Fo^2^)+(0.0720P)^2^+1.4296P] where P=(Fo^2^+2Fc^2^)/3'
_refine_ls_weighting_scheme calc
_refine_ls_wR_factor_gt 0.1117
_refine_ls_wR_factor_ref 0.1121
_reflns_Friedel_coverage 0.939
_reflns_Friedel_fraction_full 0.999
_reflns_Friedel_fraction_max 0.993
_reflns_number_gt 3150
_reflns_number_total 3171
_reflns_threshold_expression 'I > 2\s(I)'
_cod_data_source_file d5dt01954k2.cif
_cod_data_source_block 4_5H2O
_cod_database_code 7719797
_shelx_shelxl_version_number 2018/3
_chemical_oxdiff_formula 'Rb3 O6 C9 H9'
_shelx_space_group_comment
;
The symmetry employed for this shelxl refinement is uniquely defined
by the following loop, which should always be used as a source of
symmetry information in preference to the above space-group names.
They are only intended as comments.
;
_reflns_odcompleteness_completeness 99.94
_reflns_odcompleteness_iscentric 1
_reflns_odcompleteness_theta 69.95
_olex2_refinement_description
;
1. Fixed Uiso
 At 1.2 times of:
  All C(H) groups
 At 1.5 times of:
  All O(H,H) groups
2. Restrained distances
 Rb2-H7A \\sim Rb2-H7B
 with sigma of 0.02
 Rb1-H9A \\sim Rb1-H9B
 with sigma of 0.02
3. Uiso/Uaniso restraints and constraints
O10 \\sim O10A: within 2A with sigma of 0.002 and sigma for terminal atoms of
0.002 within 2A
4. Rigid body (RIGU) restrains
 O10, O10A
 with sigma for 1-2 distances of 0.004 and sigma for 1-3 distances of 0.004
5. Others
 Sof(O10A)=Sof(H10A)=Sof(H10B)=1-FVAR(1)
 Sof(O10)=FVAR(1)
 Fixed Sof: O11(0.5)
6.a Free rotating group:
 O7(H7A,H7B), O9(H9A,H9B)
6.b Rotating group:
 O10A(H10A,H10B)
6.c Aromatic/amide H refined with riding coordinates:
 C2(H2), C4(H4), C6(H6)
;
_olex2_submission_special_instructions 'No special instructions were received'
_oxdiff_exptl_absorpt_empirical_details
;
Empirical correction (ABSPACK) includes:
- Absorption correction using spherical harmonics
- Frame scaling
;
_oxdiff_exptl_absorpt_empirical_full_max 3.411
_oxdiff_exptl_absorpt_empirical_full_min 0.470

loop_
_space_group_symop_operation_xyz
'x, y, z'
'-x, y+1/2, -z'

loop_
_atom_site_label
_atom_site_type_symbol
_atom_site_fract_x
_atom_site_fract_y
_atom_site_fract_z
_atom_site_U_iso_or_equiv
_atom_site_adp_type
_atom_site_occupancy
_atom_site_site_symmetry_order
_atom_site_calc_flag
_atom_site_refinement_flags_posn
_atom_site_refinement_flags_adp
_atom_site_refinement_flags_occupancy
_atom_site_disorder_assembly
_atom_site_disorder_group
C1 C 0.383(2) 0.8511(4) 1.0043(7) 0.0234(14) Uani 1 1 d . . . . .
C2 C 0.296(2) 0.8694(4) 1.1228(7) 0.0257(16) Uani 1 1 d . . . . .
H2 H 0.200748 0.910946 1.132347 0.031 Uiso 1 1 calc R U . . .
C3 C 0.351(2) 0.8259(4) 1.2286(7) 0.0255(15) Uani 1 1 d . . . . .
C4 C 0.483(2) 0.7629(4) 1.2111(7) 0.0261(15) Uani 1 1 d . . . . .
H4 H 0.512251 0.732955 1.279461 0.031 Uiso 1 1 calc R U . . .
C5 C 0.571(2) 0.7443(4) 1.0930(7) 0.0257(15) Uani 1 1 d . . . . .
C6 C 0.519(2) 0.7886(4) 0.9906(8) 0.0280(15) Uani 1 1 d . . . . .
H6 H 0.577513 0.776113 0.911266 0.034 Uiso 1 1 calc R U . . .
C7 C 0.260(2) 0.8471(4) 1.3570(7) 0.0286(16) Uani 1 1 d . . . . .
C8 C 0.709(2) 0.6754(4) 1.0714(8) 0.0326(18) Uani 1 1 d . . . . .
C9 C 0.328(2) 0.8983(4) 0.8913(7) 0.0288(17) Uani 1 1 d . . . . .
O1 O -0.230(2) 0.4565(3) 1.0933(6) 0.0432(17) Uani 1 1 d . . . . .
O2 O 0.2488(18) 0.8029(3) 1.4415(6) 0.0385(13) Uani 1 1 d . . . . .
O3 O 0.201(2) 0.9085(3) 1.3708(6) 0.0431(16) Uani 1 1 d . . . . .
O4 O 0.734(3) 0.6594(3) 0.9573(7) 0.055(2) Uani 1 1 d . . . . .
O5 O 0.7853(17) 0.6383(3) 1.1679(7) 0.0379(14) Uani 1 1 d . . . . .
O6 O 0.384(2) 0.8772(3) 0.7836(6) 0.0432(17) Uani 1 1 d . . . . .
O7 O 0.905(2) 0.5349(4) 0.8930(7) 0.056(2) Uani 1 1 d G . . . .
H7A H 0.740154 0.561152 0.875164 0.083 Uiso 1 1 d DG U . . .
H7B H 0.989038 0.545367 0.969222 0.083 Uiso 1 1 d DG U . . .
O8 O 0.083(2) 0.9634(4) 1.5995(7) 0.055(2) Uani 1 1 d . . . . .
O9 O 1.071(2) 0.6692(4) 1.4100(7) 0.056(2) Uani 1 1 d G . . . .
H9A H 1.280441 0.663599 1.413448 0.084 Uiso 1 1 d DG U . . .
H9B H 1.048612 0.710886 1.421028 0.084 Uiso 1 1 d DG U . . .
Rb1 Rb 0.3114(2) 0.53792(4) 1.22642(10) 0.0437(3) Uani 1 1 d D . . . .
Rb2 Rb 0.6957(3) 1.00902(6) 1.30772(12) 0.0546(3) Uani 1 1 d D . . . .
Rb3 Rb 0.8172(2) 0.80288(6) 1.63993(10) 0.0541(3) Uani 1 1 d . . . . .
O11 O 0.274(9) 0.6859(11) 0.741(2) 0.129(15) Uani 0.5 1 d . . P . .
O10 O 0.628(9) 0.6019(17) 1.535(3) 0.099(7) Uani 0.49(3) 1 d . U P A 1
O10A O 0.767(9) 0.6083(17) 1.603(3) 0.099(7) Uani 0.51(3) 1 d . U P A 2
H10A H 0.664051 0.654901 1.576626 0.148 Uiso 0.51(3) 1 d R U P A 2
H10B H 0.855441 0.596672 1.517000 0.148 Uiso 0.51(3) 1 d R U P A 2

loop_
_atom_site_aniso_label
_atom_site_aniso_U_11
_atom_site_aniso_U_22
_atom_site_aniso_U_33
_atom_site_aniso_U_23
_atom_site_aniso_U_13
_atom_site_aniso_U_12
C1 0.030(4) 0.020(3) 0.021(3) 0.002(3) 0.007(3) -0.001(3)
C2 0.036(4) 0.020(3) 0.022(3) -0.001(3) 0.008(3) 0.003(3)
C3 0.029(4) 0.026(3) 0.023(3) -0.001(3) 0.010(3) 0.003(3)
C4 0.031(4) 0.025(4) 0.024(4) 0.006(3) 0.007(3) 0.001(3)
C5 0.033(4) 0.025(3) 0.021(3) -0.003(3) 0.009(3) 0.002(3)
C6 0.036(4) 0.027(3) 0.024(3) -0.003(3) 0.013(3) 0.000(3)
C7 0.033(4) 0.033(4) 0.021(3) -0.001(3) 0.003(3) 0.002(3)
C8 0.044(5) 0.021(4) 0.035(4) -0.004(3) 0.012(4) 0.000(3)
C9 0.043(5) 0.026(4) 0.017(3) 0.002(3) 0.005(3) 0.002(3)
O1 0.071(5) 0.028(3) 0.033(3) -0.002(2) 0.015(3) -0.012(3)
O2 0.053(4) 0.038(3) 0.027(3) 0.009(3) 0.014(3) 0.004(3)
O3 0.069(5) 0.034(3) 0.029(3) -0.004(2) 0.017(3) 0.011(3)
O4 0.096(7) 0.034(3) 0.039(4) -0.004(3) 0.023(4) 0.019(4)
O5 0.045(4) 0.023(3) 0.046(3) 0.004(3) 0.011(3) 0.006(3)
O6 0.069(5) 0.040(3) 0.023(3) 0.002(2) 0.015(3) 0.016(3)
O7 0.096(7) 0.030(3) 0.045(4) -0.004(3) 0.028(4) 0.006(4)
O8 0.076(6) 0.055(4) 0.034(3) 0.004(3) 0.013(4) 0.026(4)
O9 0.062(5) 0.063(5) 0.042(4) 0.017(4) 0.004(4) -0.011(4)
Rb1 0.0340(5) 0.0358(4) 0.0627(6) 0.0024(4) 0.0117(4) -0.0007(4)
Rb2 0.0427(6) 0.0578(6) 0.0662(7) 0.0061(5) 0.0175(5) 0.0081(4)
Rb3 0.0369(5) 0.0877(8) 0.0391(5) -0.0128(5) 0.0107(4) -0.0001(5)
O11 0.23(4) 0.051(11) 0.069(12) -0.021(9) -0.095(18) 0.036(15)
O10 0.112(19) 0.114(12) 0.074(13) 0.049(15) 0.025(11) -0.010(13)
O10A 0.112(19) 0.114(12) 0.073(13) 0.048(15) 0.025(11) -0.010(13)

loop_
_atom_type_symbol
_atom_type_description
_atom_type_scat_dispersion_real
_atom_type_scat_dispersion_imag
_atom_type_scat_source
C C 0.0181 0.0091 'International Tables Vol C Tables 4.2.6.8 and 6.1.1.4'
H H 0.0000 0.0000 'International Tables Vol C Tables 4.2.6.8 and 6.1.1.4'
O O 0.0492 0.0322 'International Tables Vol C Tables 4.2.6.8 and 6.1.1.4'
Rb Rb -0.4688 1.6079 'International Tables Vol C Tables 4.2.6.8 and 6.1.1.4'

loop_
_geom_angle_atom_site_label_1
_geom_angle_atom_site_label_2
_geom_angle_atom_site_label_3
_geom_angle
_geom_angle_site_symmetry_1
_geom_angle_site_symmetry_3
_geom_angle_publ_flag
C2 C1 C6 119.1(7) . . ?
C2 C1 C9 120.7(7) . . ?
C6 C1 C9 120.2(7) . . ?
C1 C2 H2 119.6 . . ?
C1 C2 C3 120.8(7) . . ?
C1 C2 Rb2 122.0(5) . . ?
C3 C2 H2 119.6 . . ?
C3 C2 Rb2 92.8(5) . . ?
Rb2 C2 H2 54.2 . . ?
C2 C3 C7 119.9(7) . . ?
C4 C3 C2 118.7(7) . . ?
C4 C3 C7 121.4(7) . . ?
C3 C4 H4 119.6 . . ?
C5 C4 C3 120.9(7) . . ?
C5 C4 H4 119.6 . . ?
C4 C5 C6 119.2(7) . . ?
C4 C5 C8 121.6(7) . . ?
C6 C5 C8 119.1(7) . . ?
C1 C6 H6 119.4 . . ?
C5 C6 C1 121.2(7) . . ?
C5 C6 H6 119.4 . . ?
C3 C7 Rb3 117.7(5) . . ?
O2 C7 C3 117.8(7) . . ?
O2 C7 O3 125.4(8) . . ?
O2 C7 Rb3 47.3(5) . . ?
O3 C7 C3 116.8(7) . . ?
O3 C7 Rb3 104.6(5) . . ?
C5 C8 Rb1 115.0(5) . . ?
O4 C8 C5 117.0(8) . . ?
O4 C8 O5 124.8(8) . . ?
O4 C8 Rb1 109.1(6) . . ?
O5 C8 C5 118.1(7) . . ?
O5 C8 Rb1 43.5(5) . . ?
C1 C9 Rb1 139.9(6) . 2_657 ?
C1 C9 Rb3 104.1(5) . 1_454 ?
O1 C9 C1 119.9(7) 2_557 . ?
O1 C9 O6 122.1(8) 2_557 . ?
O1 C9 Rb1 56.5(5) 2_557 2_657 ?
O1 C9 Rb3 115.1(6) 2_557 1_454 ?
O6 C9 C1 118.1(7) . . ?
O6 C9 Rb1 79.2(5) . 2_657 ?
O6 C9 Rb3 48.0(5) . 1_454 ?
Rb1 C9 Rb3 113.0(2) 2_657 1_454 ?
C9 O1 Rb1 102.9(6) 2_547 1_455 ?
C9 O1 Rb1 133.6(6) 2_547 . ?
Rb1 O1 Rb1 86.78(17) . 1_455 ?
C7 O2 Rb3 113.9(6) . . ?
C7 O2 Rb3 126.1(6) . 1_455 ?
Rb3 O2 Rb3 88.98(16) . 1_455 ?
C7 O3 Rb2 119.3(6) . . ?
C7 O3 Rb2 142.4(6) . 1_455 ?
Rb2 O3 Rb2 87.27(19) 1_455 . ?
C8 O5 Rb1 131.5(6) . 1_655 ?
C8 O5 Rb1 119.1(6) . . ?
Rb1 O5 Rb1 87.75(17) . 1_655 ?
C9 O6 Rb1 79.9(5) . 2_657 ?
C9 O6 Rb3 147.6(6) . 1_554 ?
C9 O6 Rb3 113.6(6) . 1_454 ?
Rb3 O6 Rb1 135.0(2) 1_454 2_657 ?
Rb3 O6 Rb1 102.8(2) 1_554 2_657 ?
Rb3 O6 Rb3 87.60(18) 1_554 1_454 ?
H7A O7 H7B 104.5 . . ?
Rb2 O7 H7A 117.1 2_747 . ?
Rb2 O7 H7A 55.0 2_647 . ?
Rb2 O7 H7B 150.7 2_647 . ?
Rb2 O7 H7B 122.7 2_747 . ?
Rb2 O7 Rb2 86.5(2) 2_747 2_647 ?
Rb1 O8 Rb1 81.4(2) 2_558 2_658 ?
Rb1 O8 Rb2 101.5(2) 2_558 1_455 ?
Rb1 O8 Rb2 127.6(3) 2_658 1_455 ?
Rb1 O8 Rb3 126.4(2) 2_658 1_455 ?
Rb1 O8 Rb3 101.0(2) 2_558 1_455 ?
Rb2 O8 Rb3 104.7(3) 1_455 1_455 ?
H9A O9 H9B 104.5 . . ?
Rb1 O9 H9A 64.4 1_655 . ?
Rb1 O9 H9B 149.6 1_655 . ?
C8 Rb1 Rb1 60.05(15) . 1_655 ?
C9 Rb1 C8 102.49(19) 2_647 . ?
C9 Rb1 O9 166.71(19) 2_647 1_455 ?
C9 Rb1 Rb1 61.90(15) 2_647 1_655 ?
C9 Rb1 O10 120.1(6) 2_647 . ?
O1 Rb1 C8 123.5(2) . . ?
O1 Rb1 C8 82.14(18) 1_655 . ?
O1 Rb1 C9 72.7(2) . 2_647 ?
O1 Rb1 C9 20.6(2) 1_655 2_647 ?
O1 Rb1 O1 86.78(17) . 1_655 ?
O1 Rb1 O5 79.1(2) . 1_455 ?
O1 Rb1 O6 39.02(17) 1_655 2_647 ?
O1 Rb1 O6 73.2(2) . 2_647 ?
O1 Rb1 O8 118.1(2) . 2_648 ?
O1 Rb1 O8 115.8(2) 1_655 2_548 ?
O1 Rb1 O8 65.4(2) . 2_548 ?
O1 Rb1 O8 62.2(2) 1_655 2_648 ?
O1 Rb1 O9 116.0(2) . 1_455 ?
O1 Rb1 O9 156.8(2) 1_655 1_455 ?
O1 Rb1 Rb1 46.19(15) 1_655 1_655 ?
O1 Rb1 Rb1 132.97(15) . 1_655 ?
O1 Rb1 O10 141.9(5) . . ?
O1 Rb1 O10 117.4(6) 1_655 . ?
O5 Rb1 C8 75.1(2) 1_455 . ?
O5 Rb1 C8 17.4(2) . . ?
O5 Rb1 C9 99.3(2) . 2_647 ?
O5 Rb1 C9 144.1(2) 1_455 2_647 ?
O5 Rb1 O1 78.87(19) . 1_655 ?
O5 Rb1 O1 139.8(2) 1_455 1_655 ?
O5 Rb1 O1 139.33(19) . . ?
O5 Rb1 O5 87.75(17) . 1_455 ?
O5 Rb1 O6 152.27(19) 1_455 2_647 ?
O5 Rb1 O6 113.06(18) . 2_647 ?
O5 Rb1 O8 88.3(2) . 2_648 ?
O5 Rb1 O8 154.3(2) . 2_548 ?
O5 Rb1 O8 92.1(2) 1_455 2_548 ?
O5 Rb1 O8 155.8(2) 1_455 2_648 ?
O5 Rb1 O9 49.1(2) 1_455 1_455 ?
O5 Rb1 O9 80.56(19) . 1_455 ?
O5 Rb1 Rb1 46.39(13) . 1_655 ?
O5 Rb1 Rb1 134.14(14) 1_455 1_655 ?
O5 Rb1 O10 77.2(5) . . ?
O5 Rb1 O10 95.8(6) 1_455 . ?
O6 Rb1 C8 120.34(18) 2_647 . ?
O6 Rb1 C9 20.91(17) 2_647 2_647 ?
O6 Rb1 O9 148.30(17) 2_647 1_455 ?
O6 Rb1 Rb1 68.89(13) 2_647 1_655 ?
O6 Rb1 O10 106.3(6) 2_647 . ?
O8 Rb1 C8 161.4(2) 2_548 . ?
O8 Rb1 C8 104.7(2) 2_648 . ?
O8 Rb1 C9 60.00(19) 2_648 2_647 ?
O8 Rb1 C9 95.8(2) 2_548 2_647 ?
O8 Rb1 O6 48.43(18) 2_648 2_647 ?
O8 Rb1 O6 77.0(2) 2_548 2_647 ?
O8 Rb1 O8 81.4(2) 2_548 2_648 ?
O8 Rb1 O9 80.0(2) 2_548 1_455 ?
O8 Rb1 O9 106.8(2) 2_648 1_455 ?
O8 Rb1 Rb1 46.94(14) 2_648 1_655 ?
O8 Rb1 Rb1 128.31(19) 2_548 1_655 ?
O8 Rb1 O10 60.1(6) 2_648 . ?
O8 Rb1 O10 77.2(5) 2_548 . ?
O9 Rb1 C8 81.40(19) 1_455 . ?
O9 Rb1 Rb1 110.92(15) 1_455 1_655 ?
O9 Rb1 O10 46.8(6) 1_455 . ?
O10 Rb1 C8 90.5(5) . . ?
O10 Rb1 Rb1 76.6(6) . 1_655 ?
C2 Rb2 H7A 74(10) . 2_657 ?
C2 Rb2 Rb2 111.58(13) . 1_655 ?
O3 Rb2 C2 80.3(2) 1_655 . ?
O3 Rb2 C2 48.54(17) . . ?
O3 Rb2 O3 87.27(19) 1_655 . ?
O3 Rb2 O7 76.8(2) . 2_657 ?
O3 Rb2 O7 138.9(2) 1_655 2_657 ?
O3 Rb2 H7A 146(10) 1_655 2_657 ?
O3 Rb2 H7A 92(10) . 2_657 ?
O3 Rb2 O8 51.37(18) 1_655 1_655 ?
O3 Rb2 O8 81.7(2) . 1_655 ?
O3 Rb2 Rb2 47.38(16) 1_655 1_655 ?
O3 Rb2 Rb2 134.66(14) . 1_655 ?
O3 Rb2 O11 137.5(7) . 2_657 ?
O3 Rb2 O11 133.4(6) 1_655 2_657 ?
O3 Rb2 O10 132.7(8) 1_655 2_658 ?
O3 Rb2 O10 77.5(6) 1_655 2_758 ?
O3 Rb2 O10 139.2(6) . 2_758 ?
O3 Rb2 O10A 149.3(6) . 2_758 ?
O3 Rb2 O10A 86.2(7) 1_655 2_758 ?
O3 Rb2 O10A 148.7(7) 1_655 2_658 ?
O7 Rb2 C2 60.69(19) 2_657 . ?
O7 Rb2 C2 90.1(2) 2_757 . ?
O7 Rb2 O3 138.5(2) 2_757 . ?
O7 Rb2 O3 80.8(2) 2_757 1_655 ?
O7 Rb2 O7 86.5(2) 2_757 2_657 ?
O7 Rb2 H7A 77(10) 2_757 2_657 ?
O7 Rb2 H7A 15(10) 2_657 2_657 ?
O7 Rb2 O8 118.5(3) 2_757 1_655 ?
O7 Rb2 O8 154.8(2) 2_657 1_655 ?
O7 Rb2 Rb2 48.3(2) 2_757 1_655 ?
O7 Rb2 Rb2 134.82(15) 2_657 1_655 ?
O7 Rb2 O11 71.6(7) 2_757 2_657 ?
O7 Rb2 O11 76.8(4) 2_657 2_657 ?
O7 Rb2 O10 136.8(7) 2_657 2_758 ?
O7 Rb2 O10 76.5(5) 2_757 2_758 ?
O7 Rb2 O10 129.9(8) 2_757 2_658 ?
O7 Rb2 O10A 69.5(6) 2_757 2_758 ?
O7 Rb2 O10A 123.6(8) 2_757 2_658 ?
O8 Rb2 C2 112.9(2) 1_655 . ?
O8 Rb2 H7A 162(10) 1_655 2_657 ?
O8 Rb2 Rb2 70.25(16) 1_655 1_655 ?
O8 Rb2 O11 112.2(3) 1_655 2_657 ?
O8 Rb2 O10 59.2(7) 1_655 2_758 ?
Rb2 Rb2 H7A 125(10) 1_655 2_657 ?
O11 Rb2 C2 134.8(3) 2_657 . ?
O11 Rb2 H7A 62(10) 2_657 2_657 ?
O11 Rb2 Rb2 86.9(6) 2_657 1_655 ?
O10 Rb2 C2 155.6(5) 2_758 . ?
O10 Rb2 C2 126.1(7) 2_658 . ?
O10 Rb2 O3 86.5(8) 2_658 . ?
O10 Rb2 O7 84.4(8) 2_658 2_657 ?
O10 Rb2 H7A 122(3) 2_758 2_657 ?
O10 Rb2 H7A 81(10) 2_658 2_657 ?
O10 Rb2 O8 81.4(8) 2_658 1_655 ?
O10 Rb2 Rb2 121.9(7) 2_658 1_655 ?
O10 Rb2 Rb2 44.6(5) 2_758 1_655 ?
O10 Rb2 O11 58.3(10) 2_658 2_657 ?
O10 Rb2 O11 60.2(7) 2_758 2_657 ?
O10 Rb2 O10 77.3(6) 2_658 2_758 ?
O10 Rb2 O10A 76.3(9) 2_658 2_758 ?
O10 Rb2 O10A 16.6(7) 2_658 2_658 ?
O10A Rb2 C2 115.5(7) 2_658 . ?
O10A Rb2 C2 157.2(5) 2_758 . ?
O10A Rb2 O3 84.9(7) 2_658 . ?
O10A Rb2 O10A 85.3(8) 2_658 2_758 ?
C7 Rb3 C9 134.01(19) . 1_656 ?
C7 Rb3 H9B 76.2 . . ?
C7 Rb3 Rb1 85.37(14) . 2_658 ?
C7 Rb3 Rb3 59.09(15) . 1_455 ?
C7 Rb3 Rb3 120.91(15) . 1_655 ?
C7 Rb3 H10A 88.7 . . ?
C9 Rb3 H9B 129.0 1_656 . ?
C9 Rb3 Rb1 50.97(13) 1_656 2_658 ?
C9 Rb3 Rb3 117.65(15) 1_656 1_455 ?
C9 Rb3 Rb3 62.35(15) 1_656 1_655 ?
C9 Rb3 H10A 137.3 1_656 . ?
O2 Rb3 C7 77.2(2) 1_655 . ?
O2 Rb3 C7 18.8(2) . . ?
O2 Rb3 C9 100.4(2) 1_655 1_656 ?
O2 Rb3 C9 146.65(19) . 1_656 ?
O2 Rb3 O2 88.98(16) . 1_655 ?
O2 Rb3 O6 84.0(2) . 1_556 ?
O2 Rb3 O6 148.27(19) . 1_656 ?
O2 Rb3 O6 82.11(19) 1_655 1_656 ?
O2 Rb3 O8 71.39(19) 1_655 1_655 ?
O2 Rb3 O8 98.2(2) . 1_655 ?
O2 Rb3 H9B 38.3 1_655 . ?
O2 Rb3 H9B 76.4 . . ?
O2 Rb3 Rb1 107.45(14) 1_655 2_658 ?
O2 Rb3 Rb1 95.68(14) . 2_658 ?
O2 Rb3 Rb3 45.75(12) . 1_455 ?
O2 Rb3 Rb3 134.73(14) 1_655 1_455 ?
O2 Rb3 Rb3 134.25(13) . 1_655 ?
O2 Rb3 Rb3 45.27(14) 1_655 1_655 ?
O2 Rb3 O11 81.6(7) 1_655 1_656 ?
O2 Rb3 O11 133.5(5) 1_655 1_556 ?
O2 Rb3 O11 128.9(4) . 1_656 ?
O2 Rb3 O11 75.2(3) . 1_556 ?
O2 Rb3 H10A 88.2 1_655 . ?
O2 Rb3 H10A 74.3 . . ?
O6 Rb3 C7 86.9(2) 1_556 . ?
O6 Rb3 C7 130.47(19) 1_656 . ?
O6 Rb3 C9 18.4(2) 1_656 1_656 ?
O6 Rb3 C9 71.1(2) 1_556 1_656 ?
O6 Rb3 O2 147.9(2) 1_556 1_655 ?
O6 Rb3 O6 87.59(18) 1_556 1_656 ?
O6 Rb3 O8 50.08(19) 1_656 1_655 ?
O6 Rb3 O8 78.7(2) 1_556 1_655 ?
O6 Rb3 H9B 111.9 1_656 . ?
O6 Rb3 H9B 159.7 1_556 . ?
O6 Rb3 Rb1 58.89(13) 1_656 2_658 ?
O6 Rb3 Rb1 42.75(15) 1_556 2_658 ?
O6 Rb3 Rb3 134.64(13) 1_656 1_455 ?
O6 Rb3 Rb3 132.95(17) 1_556 1_655 ?
O6 Rb3 Rb3 45.36(13) 1_656 1_655 ?
O6 Rb3 Rb3 47.05(17) 1_556 1_455 ?
O6 Rb3 O11 126.5(6) 1_556 1_656 ?
O6 Rb3 O11 131.5(3) 1_656 1_556 ?
O6 Rb3 O11 79.9(5) 1_656 1_656 ?
O6 Rb3 O11 74.6(5) 1_556 1_556 ?
O6 Rb3 H10A 119.5 1_556 . ?
O6 Rb3 H10A 135.3 1_656 . ?
O8 Rb3 C7 80.6(2) 1_655 . ?
O8 Rb3 C9 56.18(18) 1_655 1_656 ?
O8 Rb3 H9B 109.0 1_655 . ?
O8 Rb3 Rb1 36.21(13) 1_655 2_658 ?
O8 Rb3 Rb3 70.73(15) 1_655 1_655 ?
O8 Rb3 Rb3 109.27(15) 1_655 1_455 ?
O8 Rb3 O11 152.9(5) 1_655 1_556 ?
O8 Rb3 H10A 158.6 1_655 . ?
H9B Rb3 H10A 50.1 . . ?
Rb1 Rb3 H9B 143.7 2_658 . ?
Rb1 Rb3 H10A 161.5 2_658 . ?
Rb3 Rb3 H9B 113.3 1_455 . ?
Rb3 Rb3 H9B 66.7 1_655 . ?
Rb3 Rb3 Rb1 81.695(16) 1_455 2_658 ?
Rb3 Rb3 Rb1 98.306(16) 1_655 2_658 ?
Rb3 Rb3 Rb3 180.00(4) 1_455 1_655 ?
Rb3 Rb3 H10A 99.8 1_655 . ?
Rb3 Rb3 H10A 80.2 1_455 . ?
O11 Rb3 C7 138.7(4) 1_656 . ?
O11 Rb3 C7 93.9(3) 1_556 . ?
O11 Rb3 C9 84.3(4) 1_656 1_656 ?
O11 Rb3 C9 116.9(3) 1_556 1_656 ?
O11 Rb3 O8 124.9(7) 1_656 1_655 ?
O11 Rb3 H9B 65.3 1_656 . ?
O11 Rb3 H9B 95.2 1_556 . ?
O11 Rb3 Rb1 117.3(4) 1_556 2_658 ?
O11 Rb3 Rb1 135.1(3) 1_656 2_658 ?
O11 Rb3 Rb3 47.6(4) 1_556 1_455 ?
O11 Rb3 Rb3 56.6(7) 1_656 1_655 ?
O11 Rb3 Rb3 123.4(7) 1_656 1_455 ?
O11 Rb3 Rb3 132.4(4) 1_556 1_655 ?
O11 Rb3 O11 75.9(6) 1_656 1_556 ?
O11 Rb3 H10A 45.6 1_556 . ?
O11 Rb3 H10A 55.5 1_656 . ?
Rb3 O11 Rb2 126.0(11) 1_554 2_647 ?
Rb3 O11 Rb2 137.4(7) 1_454 2_647 ?
Rb3 O11 Rb3 75.9(6) 1_454 1_554 ?
Rb2 O10 Rb1 113.0(10) 2_748 . ?
Rb2 O10 Rb1 98.7(11) 2_648 . ?
Rb2 O10 Rb2 77.3(6) 2_648 2_748 ?
Rb2 O10A Rb2 85.3(8) 2_648 2_748 ?
Rb2 O10A H10A 116.1 2_648 . ?
Rb2 O10A H10A 157.0 2_748 . ?
Rb2 O10A H10B 115.5 2_648 . ?
Rb2 O10A H10B 78.4 2_748 . ?
H10A O10A H10B 98.1 . . ?

loop_
_geom_bond_atom_site_label_1
_geom_bond_atom_site_label_2
_geom_bond_distance
_geom_bond_site_symmetry_2
_geom_bond_publ_flag
C1 C2 1.386(11) . ?
C1 C6 1.388(12) . ?
C1 C9 1.508(10) . ?
C2 H2 0.9300 . ?
C2 C3 1.404(11) . ?
C2 Rb2 3.652(8) . ?
C3 C4 1.395(10) . ?
C3 C7 1.507(10) . ?
C4 H4 0.9300 . ?
C4 C5 1.387(11) . ?
C5 C6 1.387(11) . ?
C5 C8 1.521(11) . ?
C6 H6 0.9300 . ?
C7 O2 1.260(11) . ?
C7 O3 1.267(11) . ?
C7 Rb3 3.576(8) . ?
C8 O4 1.256(11) . ?
C8 O5 1.258(11) . ?
C8 Rb1 3.685(9) . ?
C9 O1 1.253(11) 2_557 ?
C9 O6 1.257(10) . ?
C9 Rb1 3.466(8) 2_657 ?
C9 Rb3 3.653(8) 1_454 ?
O1 Rb1 2.924(7) . ?
O1 Rb1 2.965(7) 1_455 ?
O2 Rb3 2.875(7) . ?
O2 Rb3 2.898(6) 1_455 ?
O3 Rb2 2.881(7) 1_455 ?
O3 Rb2 2.981(8) . ?
O5 Rb1 2.906(7) . ?
O5 Rb1 2.932(6) 1_655 ?
O6 Rb1 3.459(7) 2_657 ?
O6 Rb3 2.964(8) 1_454 ?
O6 Rb3 2.881(7) 1_554 ?
O7 H7A 0.8497 . ?
O7 H7B 0.8502 . ?
O7 Rb2 3.026(10) 2_647 ?
O7 Rb2 2.875(8) 2_747 ?
O8 Rb1 3.211(10) 2_658 ?
O8 Rb1 2.990(8) 2_558 ?
O8 Rb2 3.361(8) 1_455 ?
O8 Rb3 3.441(9) 1_455 ?
O9 H9A 0.8500 . ?
O9 H9B 0.8503 . ?
O9 Rb1 3.482(10) 1_655 ?
Rb1 Rb1 4.04600(10) 1_655 ?
Rb1 O10 3.55(4) . ?
Rb2 Rb2 4.04599(10) 1_655 ?
Rb2 O11 3.59(2) 2_657 ?
Rb2 O10 3.52(4) 2_758 ?
Rb2 O10 2.91(3) 2_658 ?
Rb2 O10A 2.97(3) 2_658 ?
Rb2 O10A 3.00(4) 2_758 ?
Rb3 H9B 3.1872 . ?
Rb3 Rb3 4.04601(10) 1_655 ?
Rb3 Rb3 4.04599(10) 1_455 ?
Rb3 O11 3.48(4) 1_556 ?
Rb3 O11 3.08(2) 1_656 ?
Rb3 H10A 3.0868 . ?
O10A H10A 1.0453 . ?
O10A H10B 1.0444 . ?

loop_
_geom_torsion_atom_site_label_1
_geom_torsion_atom_site_label_2
_geom_torsion_atom_site_label_3
_geom_torsion_atom_site_label_4
_geom_torsion
_geom_torsion_site_symmetry_1
_geom_torsion_site_symmetry_2
_geom_torsion_site_symmetry_3
_geom_torsion_site_symmetry_4
_geom_torsion_publ_flag
C1 C2 C3 C4 -2.3(12) . . . . ?
C1 C2 C3 C7 179.1(8) . . . . ?
C1 C9 O6 Rb1 -141.3(8) . . . 2_657 ?
C1 C9 O6 Rb3 -43.3(16) . . . 1_554 ?
C1 C9 O6 Rb3 83.8(9) . . . 1_454 ?
C2 C1 C6 C5 -0.1(13) . . . . ?
C2 C1 C9 O1 6.0(14) . . . 2_557 ?
C2 C1 C9 O6 -174.1(9) . . . . ?
C2 C1 C9 Rb1 78.2(11) . . . 2_657 ?
C2 C1 C9 Rb3 -124.5(7) . . . 1_454 ?
C2 C3 C4 C5 2.5(12) . . . . ?
C2 C3 C7 O2 166.0(8) . . . . ?
C2 C3 C7 O3 -14.2(13) . . . . ?
C2 C3 C7 Rb3 -140.1(6) . . . . ?
C3 C4 C5 C6 -1.5(13) . . . . ?
C3 C4 C5 C8 -178.9(8) . . . . ?
C3 C7 O2 Rb3 -149.3(6) . . . 1_455 ?
C3 C7 O2 Rb3 103.2(8) . . . . ?
C3 C7 O3 Rb2 -51.4(10) . . . . ?
C3 C7 O3 Rb2 78.4(12) . . . 1_455 ?
C4 C3 C7 O2 -12.5(13) . . . . ?
C4 C3 C7 O3 167.3(8) . . . . ?
C4 C3 C7 Rb3 41.4(10) . . . . ?
C4 C5 C6 C1 0.3(13) . . . . ?
C4 C5 C8 O4 169.4(9) . . . . ?
C4 C5 C8 O5 -9.5(13) . . . . ?
C4 C5 C8 Rb1 39.4(10) . . . . ?
C5 C8 O5 Rb1 -146.8(6) . . . 1_655 ?
C5 C8 O5 Rb1 97.6(8) . . . . ?
C6 C1 C2 C3 1.1(12) . . . . ?
C6 C1 C2 Rb2 117.2(7) . . . . ?
C6 C1 C9 O1 -174.2(9) . . . 2_557 ?
C6 C1 C9 O6 5.6(13) . . . . ?
C6 C1 C9 Rb1 -102.1(9) . . . 2_657 ?
C6 C1 C9 Rb3 55.3(9) . . . 1_454 ?
C6 C5 C8 O4 -7.9(14) . . . . ?
C6 C5 C8 O5 173.2(8) . . . . ?
C6 C5 C8 Rb1 -137.9(7) . . . . ?
C7 C3 C4 C5 -179.0(8) . . . . ?
C8 C5 C6 C1 177.7(8) . . . . ?
C9 C1 C2 C3 -179.1(8) . . . . ?
C9 C1 C2 Rb2 -63.1(10) . . . . ?
C9 C1 C6 C5 -179.8(8) . . . . ?
O1 C9 O6 Rb1 38.5(9) 2_557 . . 2_657 ?
O1 C9 O6 Rb3 -96.4(10) 2_557 . . 1_454 ?
O1 C9 O6 Rb3 136.5(9) 2_557 . . 1_554 ?
O2 C7 O3 Rb2 128.3(9) . . . . ?
O2 C7 O3 Rb2 -101.9(11) . . . 1_455 ?
O3 C7 O2 Rb3 31.0(13) . . . 1_455 ?
O3 C7 O2 Rb3 -76.5(11) . . . . ?
O4 C8 O5 Rb1 -81.2(12) . . . . ?
O4 C8 O5 Rb1 34.4(15) . . . 1_655 ?
Rb1 C8 O5 Rb1 115.6(8) . . . 1_655 ?
Rb1 C9 O6 Rb3 -134.9(3) 2_657 . . 1_454 ?
Rb1 C9 O6 Rb3 98.0(11) 2_657 . . 1_554 ?
Rb2 C2 C3 C4 -132.6(7) . . . . ?
Rb2 C2 C3 C7 48.9(8) . . . . ?
Rb3 C7 O2 Rb3 107.4(6) . . . 1_455 ?
Rb3 C7 O3 Rb2 -149.4(6) . . . 1_455 ?
Rb3 C7 O3 Rb2 80.7(5) . . . . ?
Rb3 C9 O6 Rb1 134.9(3) 1_454 . . 2_657 ?
Rb3 C9 O6 Rb3 -127.1(12) 1_454 . . 1_554 ?
